data_2230679
loop_
_publ_author_name
'Fun, Hoong-Kun'
'Shahani, Tara'
'Garudachari, B.'
'Isloor, Arun M.'
'Satyganarayan, M. N.'

_publ_section_title
;
 2-(4-Chlorophenyl)-2-oxoethyl benzoate
;
_journal_coeditor_code HB5918
_journal_issue 7
_journal_name_full 'Acta Crystallographica Section E'
_journal_page_first o1802
_journal_paper_doi 10.1107/S160053681102383X
_journal_volume 67
_journal_year 2011
_chemical_formula_iupac 'C15 H11 Cl O3'
_chemical_formula_moiety 'C15 H11 Cl O3'
_chemical_formula_sum 'C15 H11 Cl O3'
_chemical_formula_weight 274.69
_chemical_name_systematic
;
2-(4-Chlorophenyl)-2-oxoethyl benzoate
;
_space_group_IT_number 14
_symmetry_cell_setting monoclinic
_symmetry_space_group_name_Hall '-P 2ybc'
_symmetry_space_group_name_H-M 'P 1 21/c 1'
_atom_sites_solution_hydrogens geom
_atom_sites_solution_primary direct
_atom_sites_solution_secondary difmap
_audit_creation_method SHELXL-97
_cell_angle_alpha 90.00
_cell_angle_beta 117.816(4)
_cell_angle_gamma 90.00
_cell_formula_units_Z 4
_cell_length_a 8.1955(9)
_cell_length_b 10.8717(12)
_cell_length_c 16.5420(15)
_cell_measurement_reflns_used 2797
_cell_measurement_temperature 296(2)
_cell_measurement_theta_max 27.10
_cell_measurement_theta_min 2.33
_cell_volume 1303.6(2)
_computing_cell_refinement 'SAINT (Bruker, 2009)'
_computing_data_collection 'APEX2 (Bruker, 2009)'
_computing_data_reduction 'SAINT (Bruker, 2009)'
_computing_molecular_graphics 'SHELXTL (Sheldrick, 2008)'
_computing_publication_material
;
SHELXTL (Sheldrick, 2008) and PLATON (Spek, 2009)
;
_computing_structure_refinement 'SHELXTL (Sheldrick, 2008)'
_computing_structure_solution 'SHELXTL (Sheldrick, 2008)'
_diffrn_ambient_temperature 296(2)
_diffrn_measured_fraction_theta_full 0.991
_diffrn_measured_fraction_theta_max 0.991
_diffrn_measurement_device_type 'Bruker SMART APEXII CCD'
_diffrn_measurement_method '\f and \w'
_diffrn_radiation_monochromator graphite
_diffrn_radiation_source 'fine-focus sealed tube'
_diffrn_radiation_type MoK\a
_diffrn_radiation_wavelength 0.71073
_diffrn_reflns_av_R_equivalents 0.0208
_diffrn_reflns_av_sigmaI/netI 0.0240
_diffrn_reflns_limit_h_max 11
_diffrn_reflns_limit_h_min -11
_diffrn_reflns_limit_k_max 15
_diffrn_reflns_limit_k_min -15
_diffrn_reflns_limit_l_max 23
_diffrn_reflns_limit_l_min -20
_diffrn_reflns_number 11201
_diffrn_reflns_theta_full 30.82
_diffrn_reflns_theta_max 30.82
_diffrn_reflns_theta_min 2.33
_diffrn_standards_number 0
_exptl_absorpt_coefficient_mu 0.293
_exptl_absorpt_correction_T_max 0.948
_exptl_absorpt_correction_T_min 0.908
_exptl_absorpt_correction_type multi-scan
_exptl_absorpt_process_details '(<i>SADABS</i>; Bruker, 2009)'
_exptl_crystal_colour colourless
_exptl_crystal_density_diffrn 1.400
_exptl_crystal_density_method 'not measured'
_exptl_crystal_description block
_exptl_crystal_F_000 568
_exptl_crystal_size_max 0.34
_exptl_crystal_size_mid 0.19
_exptl_crystal_size_min 0.19
_refine_diff_density_max 0.313
_refine_diff_density_min -0.493
_refine_ls_extinction_method none
_refine_ls_goodness_of_fit_ref 1.028
_refine_ls_hydrogen_treatment constr
_refine_ls_matrix_type full
_refine_ls_number_parameters 172
_refine_ls_number_reflns 4052
_refine_ls_number_restraints 0
_refine_ls_restrained_S_all 1.028
_refine_ls_R_factor_all 0.0708
_refine_ls_R_factor_gt 0.0441
_refine_ls_shift/su_max_lt 0.001
_refine_ls_shift/su_mean 0.000
_refine_ls_structure_factor_coef Fsqd
_refine_ls_weighting_details 'calc w=1/[\s^2^(Fo^2^)+(0.0504P)^2^+0.2649P] where P=(Fo^2^+2Fc^2^)/3'
_refine_ls_weighting_scheme calc
_refine_ls_wR_factor_gt 0.1110
_refine_ls_wR_factor_ref 0.1264
_reflns_number_gt 2720
_reflns_number_total 4052
_reflns_threshold_expression I>2\s(I)
_cod_data_source_file hb5918.cif
_cod_data_source_block I
_cod_original_sg_symbol_H-M 'P 21/c'
_cod_database_code 2230679
_cod_database_fobs_code 2230679

loop_
_symmetry_equiv_pos_as_xyz
'x, y, z'
'-x, y+1/2, -z+1/2'
'-x, -y, -z'
'x, -y-1/2, z-1/2'

loop_
_atom_site_type_symbol
_atom_site_label
_atom_site_fract_x
_atom_site_fract_y
_atom_site_fract_z
_atom_site_U_iso_or_equiv
_atom_site_adp_type
_atom_site_calc_flag
_atom_site_refinement_flags
_atom_site_occupancy
_atom_site_symmetry_multiplicity
_atom_site_disorder_assembly
_atom_site_disorder_group
Cl Cl1 0.98407(8) 1.29129(4) 1.01748(4) 0.07410(18) Uani d . 1 1 . .
O O1 0.41826(16) 0.81706(12) 0.81726(7) 0.0648(3) Uani d . 1 1 . .
O O2 0.41542(15) 0.64299(10) 0.93059(7) 0.0544(3) Uani d . 1 1 . .
O O3 0.59892(16) 0.55553(13) 0.87990(9) 0.0722(4) Uani d . 1 1 . .
C C1 0.6218(2) 1.03708(15) 0.86536(10) 0.0509(3) Uani d . 1 1 . .
H H1A 0.5394 1.0250 0.8040 0.061 Uiso calc R 1 1 . .
C C2 0.7272(2) 1.14249(14) 0.89170(12) 0.0545(4) Uani d . 1 1 . .
H H2A 0.7170 1.2011 0.8486 0.065 Uiso calc R 1 1 . .
C C3 0.8484(2) 1.15975(14) 0.98327(11) 0.0507(3) Uani d . 1 1 . .
C C4 0.8651(2) 1.07434(15) 1.04787(11) 0.0555(4) Uani d . 1 1 . .
H H4A 0.9469 1.0874 1.1092 0.067 Uiso calc R 1 1 . .
C C5 0.7593(2) 0.96902(14) 1.02070(10) 0.0505(3) Uani d . 1 1 . .
H H5A 0.7701 0.9109 1.0642 0.061 Uiso calc R 1 1 . .
C C6 0.63658(18) 0.94852(13) 0.92902(9) 0.0435(3) Uani d . 1 1 . .
C C7 0.52322(18) 0.83503(14) 0.89703(10) 0.0458(3) Uani d . 1 1 . .
C C8 0.5435(2) 0.74141(15) 0.96859(10) 0.0524(4) Uani d . 1 1 . .
H H8A 0.6680 0.7087 0.9967 0.063 Uiso calc R 1 1 . .
H H8B 0.5243 0.7814 1.0159 0.063 Uiso calc R 1 1 . .
C C9 0.4586(2) 0.55549(15) 0.88590(10) 0.0510(3) Uani d . 1 1 . .
C C10 0.3128(2) 0.46016(14) 0.84710(9) 0.0473(3) Uani d . 1 1 . .
C C11 0.1476(2) 0.47129(15) 0.85064(10) 0.0520(3) Uani d . 1 1 . .
H H11A 0.1261 0.5397 0.8781 0.062 Uiso calc R 1 1 . .
C C12 0.0150(2) 0.38051(17) 0.81327(11) 0.0622(4) Uani d . 1 1 . .
H H12A -0.0966 0.3888 0.8147 0.075 Uiso calc R 1 1 . .
C C13 0.0468(3) 0.27865(18) 0.77419(12) 0.0688(5) Uani d . 1 1 . .
H H13A -0.0424 0.2174 0.7498 0.083 Uiso calc R 1 1 . .
C C14 0.2104(3) 0.26665(17) 0.77089(12) 0.0706(5) Uani d . 1 1 . .
H H14A 0.2317 0.1970 0.7445 0.085 Uiso calc R 1 1 . .
C C15 0.3436(3) 0.35746(15) 0.80651(11) 0.0587(4) Uani d . 1 1 . .
H H15A 0.4534 0.3496 0.8032 0.070 Uiso calc R 1 1 . .

loop_
_atom_site_aniso_label
_atom_site_aniso_U_11
_atom_site_aniso_U_22
_atom_site_aniso_U_33
_atom_site_aniso_U_12
_atom_site_aniso_U_13
_atom_site_aniso_U_23
Cl1 0.0961(4) 0.0549(3) 0.0902(4) -0.0203(2) 0.0593(3) -0.0167(2)
O1 0.0575(7) 0.0764(8) 0.0440(6) -0.0114(6) 0.0100(5) 0.0018(5)
O2 0.0573(6) 0.0533(6) 0.0590(6) -0.0116(5) 0.0325(5) -0.0065(5)
O3 0.0551(7) 0.0808(9) 0.0885(9) -0.0061(6) 0.0399(7) -0.0124(7)
C1 0.0525(8) 0.0567(9) 0.0423(7) 0.0060(7) 0.0212(6) 0.0066(6)
C2 0.0646(9) 0.0483(8) 0.0593(9) 0.0064(7) 0.0361(8) 0.0109(7)
C3 0.0559(8) 0.0453(7) 0.0615(9) -0.0017(6) 0.0362(7) -0.0066(7)
C4 0.0624(9) 0.0564(9) 0.0471(8) -0.0057(7) 0.0251(7) -0.0062(7)
C5 0.0583(8) 0.0518(8) 0.0404(7) -0.0027(7) 0.0222(6) 0.0035(6)
C6 0.0434(7) 0.0475(7) 0.0411(7) 0.0036(6) 0.0210(6) 0.0020(6)
C7 0.0404(7) 0.0535(8) 0.0419(7) 0.0010(6) 0.0179(6) 0.0008(6)
C8 0.0554(8) 0.0541(8) 0.0462(8) -0.0102(7) 0.0224(7) -0.0010(7)
C9 0.0506(8) 0.0537(8) 0.0485(8) 0.0010(7) 0.0229(7) 0.0053(7)
C10 0.0526(8) 0.0463(7) 0.0405(7) 0.0016(6) 0.0196(6) 0.0066(6)
C11 0.0545(8) 0.0520(8) 0.0486(8) -0.0029(7) 0.0233(7) 0.0030(7)
C12 0.0579(9) 0.0679(10) 0.0539(9) -0.0110(8) 0.0203(8) 0.0042(8)
C13 0.0739(12) 0.0609(10) 0.0541(10) -0.0154(9) 0.0151(9) 0.0009(8)
C14 0.0960(14) 0.0496(9) 0.0526(10) 0.0016(9) 0.0233(10) -0.0037(8)
C15 0.0692(10) 0.0547(9) 0.0520(9) 0.0092(8) 0.0282(8) 0.0051(7)

loop_
_atom_type_symbol
_atom_type_description
_atom_type_scat_dispersion_real
_atom_type_scat_dispersion_imag
_atom_type_scat_source
C C 0.0033 0.0016 'International Tables Vol C Tables 4.2.6.8 and 6.1.1.4'
H H 0.0000 0.0000 'International Tables Vol C Tables 4.2.6.8 and 6.1.1.4'
O O 0.0106 0.0060 'International Tables Vol C Tables 4.2.6.8 and 6.1.1.4'
Cl Cl 0.1484 0.1585 'International Tables Vol C Tables 4.2.6.8 and 6.1.1.4'

loop_
_geom_angle_atom_site_label_1
_geom_angle_atom_site_label_2
_geom_angle_atom_site_label_3
_geom_angle_site_symmetry_1
_geom_angle_site_symmetry_3
_geom_angle
_geom_angle_publ_flag
C9 O2 C8 . . 116.36(12) ?
C2 C1 C6 . . 121.10(14) ?
C2 C1 H1A . . 119.5 ?
C6 C1 H1A . . 119.5 ?
C1 C2 C3 . . 118.90(14) ?
C1 C2 H2A . . 120.6 ?
C3 C2 H2A . . 120.6 ?
C4 C3 C2 . . 121.36(15) ?
C4 C3 Cl1 . . 119.15(13) ?
C2 C3 Cl1 . . 119.49(13) ?
C3 C4 C5 . . 119.25(15) ?
C3 C4 H4A . . 120.4 ?
C5 C4 H4A . . 120.4 ?
C4 C5 C6 . . 120.85(14) ?
C4 C5 H5A . . 119.6 ?
C6 C5 H5A . . 119.6 ?
C1 C6 C5 . . 118.54(14) ?
C1 C6 C7 . . 119.12(13) ?
C5 C6 C7 . . 122.34(13) ?
O1 C7 C6 . . 122.11(14) ?
O1 C7 C8 . . 120.59(14) ?
C6 C7 C8 . . 117.30(12) ?
O2 C8 C7 . . 111.81(12) ?
O2 C8 H8A . . 109.3 ?
C7 C8 H8A . . 109.3 ?
O2 C8 H8B . . 109.3 ?
C7 C8 H8B . . 109.3 ?
H8A C8 H8B . . 107.9 ?
O3 C9 O2 . . 123.48(15) ?
O3 C9 C10 . . 125.06(15) ?
O2 C9 C10 . . 111.46(13) ?
C15 C10 C11 . . 119.52(15) ?
C15 C10 C9 . . 118.75(14) ?
C11 C10 C9 . . 121.72(14) ?
C12 C11 C10 . . 119.86(16) ?
C12 C11 H11A . . 120.1 ?
C10 C11 H11A . . 120.1 ?
C13 C12 C11 . . 120.41(18) ?
C13 C12 H12A . . 119.8 ?
C11 C12 H12A . . 119.8 ?
C12 C13 C14 . . 120.06(17) ?
C12 C13 H13A . . 120.0 ?
C14 C13 H13A . . 120.0 ?
C13 C14 C15 . . 120.43(17) ?
C13 C14 H14A . . 119.8 ?
C15 C14 H14A . . 119.8 ?
C14 C15 C10 . . 119.69(17) ?
C14 C15 H15A . . 120.2 ?
C10 C15 H15A . . 120.2 ?

loop_
_geom_bond_atom_site_label_1
_geom_bond_atom_site_label_2
_geom_bond_site_symmetry_2
_geom_bond_distance
_geom_bond_publ_flag
Cl1 C3 . 1.7362(16) ?
O1 C7 . 1.2083(17) ?
O2 C9 . 1.3492(19) ?
O2 C8 . 1.4235(18) ?
O3 C9 . 1.1996(18) ?
C1 C2 . 1.378(2) ?
C1 C6 . 1.390(2) ?
C1 H1A . 0.9300 ?
C2 C3 . 1.383(2) ?
C2 H2A . 0.9300 ?
C3 C4 . 1.373(2) ?
C4 C5 . 1.379(2) ?
C4 H4A . 0.9300 ?
C5 C6 . 1.3920(19) ?
C5 H5A . 0.9300 ?
C6 C7 . 1.486(2) ?
C7 C8 . 1.510(2) ?
C8 H8A . 0.9700 ?
C8 H8B . 0.9700 ?
C9 C10 . 1.482(2) ?
C10 C15 . 1.385(2) ?
C10 C11 . 1.388(2) ?
C11 C12 . 1.382(2) ?
C11 H11A . 0.9300 ?
C12 C13 . 1.367(3) ?
C12 H12A . 0.9300 ?
C13 C14 . 1.373(3) ?
C13 H13A . 0.9300 ?
C14 C15 . 1.384(3) ?
C14 H14A . 0.9300 ?
C15 H15A . 0.9300 ?

loop_
_geom_hbond_atom_site_label_D
_geom_hbond_atom_site_label_H
_geom_hbond_atom_site_label_A
_geom_hbond_site_symmetry_A
_geom_hbond_distance_DH
_geom_hbond_distance_HA
_geom_hbond_distance_DA
_geom_hbond_angle_DHA
_geom_hbond_publ_flag
C8 H8A Cg2 3_667 0.97 2.96 3.4952(17) 116 yes

loop_
_geom_torsion_atom_site_label_1
_geom_torsion_atom_site_label_2
_geom_torsion_atom_site_label_3
_geom_torsion_atom_site_label_4
_geom_torsion_site_symmetry_1
_geom_torsion_site_symmetry_2
_geom_torsion_site_symmetry_3
_geom_torsion_site_symmetry_4
_geom_torsion
_geom_torsion_publ_flag
C6 C1 C2 C3 . . . . -0.4(2) ?
C1 C2 C3 C4 . . . . -0.1(2) ?
C1 C2 C3 Cl1 . . . . 179.31(11) ?
C2 C3 C4 C5 . . . . 0.3(2) ?
Cl1 C3 C4 C5 . . . . -179.14(12) ?
C3 C4 C5 C6 . . . . 0.0(2) ?
C2 C1 C6 C5 . . . . 0.7(2) ?
C2 C1 C6 C7 . . . . -178.58(13) ?
C4 C5 C6 C1 . . . . -0.5(2) ?
C4 C5 C6 C7 . . . . 178.73(14) ?
C1 C6 C7 O1 . . . . 0.0(2) ?
C5 C6 C7 O1 . . . . -179.21(15) ?
C1 C6 C7 C8 . . . . -179.92(13) ?
C5 C6 C7 C8 . . . . 0.9(2) ?
C9 O2 C8 C7 . . . . 79.04(17) ?
O1 C7 C8 O2 . . . . -5.6(2) ?
C6 C7 C8 O2 . . . . 174.36(12) ?
C8 O2 C9 O3 . . . . 2.5(2) ?
C8 O2 C9 C10 . . . . -178.30(12) ?
O3 C9 C10 C15 . . . . 5.2(2) ?
O2 C9 C10 C15 . . . . -173.94(13) ?
O3 C9 C10 C11 . . . . -174.87(16) ?
O2 C9 C10 C11 . . . . 5.9(2) ?
C15 C10 C11 C12 . . . . -0.4(2) ?
C9 C10 C11 C12 . . . . 179.72(14) ?
C10 C11 C12 C13 . . . . 1.1(2) ?
C11 C12 C13 C14 . . . . -0.8(3) ?
C12 C13 C14 C15 . . . . -0.3(3) ?
C13 C14 C15 C10 . . . . 1.1(3) ?
C11 C10 C15 C14 . . . . -0.7(2) ?
C9 C10 C15 C14 . . . . 179.19(15) ?

loop_
_cod_related_entry_id
_cod_related_entry_database
_cod_related_entry_code
1 ChemSpider 3724387
